data_7042157
loop_
_publ_author_name
'Eck, Martin'
'W\"urtemberger-Pietsch, Sabrina'
'Eichhorn, Antonius'
'Berthel, Johannes H. J.'
'Bertermann, R\"udiger'
'Paul, Ursula S. D.'
'Schneider, Heidi'
'Friedrich, Alexandra'
'Kleeberg, Christian'
'Radius, Udo'
'Marder, Todd B.'

_publ_section_title
;
 B-B bond activation and NHC ring-expansion reactions of diboron(4)
 compounds, and accurate molecular structures of B2(NMe2)4, B2eg2, B2neop2
 and B2pin2.
;
_journal_issue 11
_journal_name_full 'Dalton transactions (Cambridge, England : 2003)'
_journal_page_first 3661
_journal_page_last 3680
_journal_paper_doi 10.1039/c7dt00334j
_journal_volume 46
_journal_year 2017
_chemical_formula_moiety 'C36 H44 B2 N4 O6, 2(C6 H6)'
_chemical_formula_sum 'C48 H56 B2 N4 O6'
_chemical_formula_weight 806.58
_space_group_crystal_system monoclinic
_space_group_IT_number 14
_space_group_name_Hall '-P 2yn'
_space_group_name_H-M_alt 'P 1 21/n 1'
_symmetry_space_group_name_Hall '-P 2yn'
_symmetry_space_group_name_H-M 'P 1 21/n 1'
_atom_sites_solution_hydrogens geom
_audit_creation_method SHELXL-2014/6
_audit_update_record
;
2017-01-25 deposited with the CCDC.
2017-02-21 downloaded from the CCDC.
;
_cell_angle_alpha 90
_cell_angle_beta 91.861(2)
_cell_angle_gamma 90
_cell_formula_units_Z 4
_cell_length_a 13.6001(9)
_cell_length_b 15.4857(10)
_cell_length_c 21.2461(16)
_cell_measurement_reflns_used 9954
_cell_measurement_temperature 100(2)
_cell_measurement_theta_max 26.45
_cell_measurement_theta_min 2.23
_cell_volume 4472.2(5)
_computing_cell_refinement 'Saint-NT v. 7.23'
_computing_data_collection 'APEX2 ver. 2014.1 (Bruker AXS)'
_computing_data_reduction 'Saint-NT v. 7.23'
_computing_molecular_graphics 'XP ver. 5.1 (Bruker AXS, 1998)'
_computing_publication_material 'SHELXL-2014 (Sheldrick, 2014)'
_computing_structure_refinement 'SHELXL-2014/6 (Sheldrick, 2014)'
_computing_structure_solution 'SHELXL-2014 (Sheldrick, 2014)'
_diffrn_ambient_temperature 100(2)
_diffrn_measured_fraction_theta_full 0.999
_diffrn_measured_fraction_theta_max 0.998
_diffrn_measurement_device_type 'Bruker X8-APEX II'
_diffrn_measurement_method '\f and \w scans'
_diffrn_radiation_monochromator helios
_diffrn_radiation_source 'rotating anode'
_diffrn_radiation_type MoK\a
_diffrn_radiation_wavelength 0.71073
_diffrn_reflns_av_R_equivalents 0.0345
_diffrn_reflns_av_unetI/netI 0.0335
_diffrn_reflns_Laue_measured_fraction_full 0.999
_diffrn_reflns_Laue_measured_fraction_max 0.998
_diffrn_reflns_limit_h_max 16
_diffrn_reflns_limit_h_min -16
_diffrn_reflns_limit_k_max 16
_diffrn_reflns_limit_k_min -19
_diffrn_reflns_limit_l_max 26
_diffrn_reflns_limit_l_min -26
_diffrn_reflns_number 38413
_diffrn_reflns_point_group_measured_fraction_full 0.999
_diffrn_reflns_point_group_measured_fraction_max 0.998
_diffrn_reflns_theta_full 26.000
_diffrn_reflns_theta_max 26.083
_diffrn_reflns_theta_min 1.628
_exptl_absorpt_coefficient_mu 0.078
_exptl_absorpt_correction_T_max 0.7453
_exptl_absorpt_correction_T_min 0.6384
_exptl_absorpt_correction_type analytical
_exptl_absorpt_process_details 'Sadabs 2014/3 (Bruker 2014)'
_exptl_crystal_colour colourless
_exptl_crystal_density_diffrn 1.198
_exptl_crystal_description block
_exptl_crystal_F_000 1720
_exptl_crystal_size_max 0.477
_exptl_crystal_size_mid 0.152
_exptl_crystal_size_min 0.093
_refine_diff_density_max 0.378
_refine_diff_density_min -0.266
_refine_diff_density_rms 0.048
_refine_ls_extinction_method none
_refine_ls_goodness_of_fit_ref 1.033
_refine_ls_hydrogen_treatment constr
_refine_ls_matrix_type full
_refine_ls_number_parameters 604
_refine_ls_number_reflns 8845
_refine_ls_number_restraints 216
_refine_ls_restrained_S_all 1.027
_refine_ls_R_factor_all 0.0929
_refine_ls_R_factor_gt 0.0615
_refine_ls_shift/su_max 0.000
_refine_ls_shift/su_mean 0.000
_refine_ls_structure_factor_coef Fsqd
_refine_ls_weighting_details 'w=1/[\s^2^(Fo^2^)+(0.0636P)^2^+4.5123P] where P=(Fo^2^+2Fc^2^)/3'
_refine_ls_weighting_scheme calc
_refine_ls_wR_factor_gt 0.1536
_refine_ls_wR_factor_ref 0.1723
_reflns_Friedel_coverage 0.000
_reflns_number_gt 6222
_reflns_number_total 8845
_reflns_threshold_expression 'I > 2\s(I)'
_cod_data_source_file c7dt00334j2.cif
_cod_data_source_block UP097_a
_cod_depositor_comments 'Adding full bibliography for 7042146--7042160.cif.'
_cod_database_code 7042157
_shelx_space_group_comment
;
The symmetry employed for this shelxl refinement is uniquely defined
by the following loop, which should always be used as a source of
symmetry information in preference to the above space-group names.
They are only intended as comments.
;
_shelx_estimated_absorpt_t_min 0.964
_shelx_estimated_absorpt_t_max 0.993
_shelxl_version_number 2014/6

loop_
_space_group_symop_operation_xyz
'x, y, z'
'-x+1/2, y+1/2, -z+1/2'
'-x, -y, -z'
'x-1/2, -y-1/2, z-1/2'

loop_
_atom_site_label
_atom_site_type_symbol
_atom_site_fract_x
_atom_site_fract_y
_atom_site_fract_z
_atom_site_U_iso_or_equiv
_atom_site_adp_type
_atom_site_occupancy
_atom_site_site_symmetry_order
_atom_site_calc_flag
_atom_site_refinement_flags_posn
_atom_site_refinement_flags_adp
_atom_site_refinement_flags_occupancy
_atom_site_disorder_assembly
_atom_site_disorder_group
O5 O 0.45766(11) 0.77819(10) 0.43396(7) 0.0308(4) Uani 1 1 d . . . . .
O3 O 0.49771(12) 0.72434(10) 0.67223(7) 0.0327(4) Uani 1 1 d . . . . .
N1 N 0.38573(14) 0.58265(13) 0.41850(9) 0.0314(4) Uani 1 1 d . . . . .
B1 B 0.4252(2) 0.73868(18) 0.37521(12) 0.0306(6) Uani 1 1 d . . . . .
C1 C 0.43778(16) 0.63269(16) 0.37949(10) 0.0295(5) Uani 1 1 d . . . . .
O1 O 0.31990(12) 0.75999(11) 0.36437(8) 0.0387(4) Uani 1 1 d . . . . .
O6 O 0.46236(12) 0.74543(11) 0.55773(7) 0.0336(4) Uani 1 1 d . . . . .
O4 O 0.34428(13) 0.77561(12) 0.63277(8) 0.0420(4) Uani 1 1 d . . . . .
N2 N 0.49289(15) 0.57771(13) 0.34591(9) 0.0341(5) Uani 1 1 d . . . . .
B2 B 0.4514(2) 0.77777(18) 0.62068(13) 0.0322(6) Uani 1 1 d . . . . .
O2 O 0.47495(12) 0.77333(11) 0.31877(7) 0.0339(4) Uani 1 1 d . . . . .
C2 C 0.40784(19) 0.49710(16) 0.40885(13) 0.0392(6) Uani 1 1 d . . . . .
H2 H 0.3810 0.4491 0.4302 0.047 Uiso 1 1 calc R U . . .
C6 C 0.20910(19) 0.5973(2) 0.43517(13) 0.0456(7) Uani 1 1 d . . . . .
H6A H 0.2023 0.6253 0.3939 0.068 Uiso 1 1 calc R U . . .
H6B H 0.1602 0.6211 0.4633 0.068 Uiso 1 1 calc R U . . .
H6C H 0.1986 0.5350 0.4304 0.068 Uiso 1 1 calc R U . . .
C7 C 0.56338(19) 0.60152(19) 0.29706(12) 0.0420(6) Uani 1 1 d . . . . .
H7 H 0.5765 0.6649 0.3006 0.050 Uiso 1 1 calc R U . . .
C8 C 0.5176(2) 0.5841(2) 0.23213(14) 0.0589(8) Uani 1 1 d . . . . .
H8A H 0.5643 0.5999 0.1999 0.088 Uiso 1 1 calc R U . . .
H8B H 0.4575 0.6184 0.2263 0.088 Uiso 1 1 calc R U . . .
H8C H 0.5014 0.5226 0.2283 0.088 Uiso 1 1 calc R U . . .
C9 C 0.6603(2) 0.5543(2) 0.30836(15) 0.0532(8) Uani 1 1 d . . . . .
H9A H 0.6504 0.4923 0.3011 0.080 Uiso 1 1 calc R U . . .
H9B H 0.6840 0.5637 0.3519 0.080 Uiso 1 1 calc R U . . .
H9C H 0.7090 0.5762 0.2793 0.080 Uiso 1 1 calc R U . . .
C10 C 0.49045(19) 0.87937(15) 0.62706(11) 0.0332(5) Uani 1 1 d . . . . .
C11 C 0.5647(2) 1.00283(17) 0.65566(13) 0.0484(7) Uani 1 1 d . . . . .
H11 H 0.6110 1.0420 0.6741 0.058 Uiso 1 1 calc R U . . .
C12 C 0.4830(2) 1.02351(17) 0.62249(14) 0.0504(7) Uani 1 1 d . . . . .
H12 H 0.4602 1.0802 0.6132 0.060 Uiso 1 1 calc R U . . .
C13 C 0.6556(2) 0.86776(18) 0.68776(12) 0.0411(6) Uani 1 1 d . . . . .
H13 H 0.6416 0.8044 0.6866 0.049 Uiso 1 1 calc R U . . .
C14 C 0.6705(3) 0.8944(2) 0.75598(14) 0.0575(8) Uani 1 1 d . . . . .
H14A H 0.6885 0.9557 0.7581 0.086 Uiso 1 1 calc R U . . .
H14B H 0.7233 0.8597 0.7757 0.086 Uiso 1 1 calc R U . . .
H14C H 0.6095 0.8851 0.7783 0.086 Uiso 1 1 calc R U . . .
C15 C 0.7463(2) 0.8844(2) 0.64998(15) 0.0516(7) Uani 1 1 d . . . . .
H15A H 0.7312 0.8727 0.6054 0.077 Uiso 1 1 calc R U . . .
H15B H 0.7997 0.8464 0.6650 0.077 Uiso 1 1 calc R U . . .
H15C H 0.7666 0.9447 0.6552 0.077 Uiso 1 1 calc R U . . .
C16 C 0.3444(2) 0.94235(18) 0.56667(13) 0.0450(7) Uani 1 1 d . . . . .
H16 H 0.3330 0.8807 0.5544 0.054 Uiso 1 1 calc R U . . .
C17 C 0.3511(3) 0.9958(3) 0.50638(18) 0.0770(11) Uani 1 1 d . . . . .
H17A H 0.4088 0.9776 0.4833 0.116 Uiso 1 1 calc R U . . .
H17B H 0.3572 1.0571 0.5173 0.116 Uiso 1 1 calc R U . . .
H17C H 0.2915 0.9870 0.4800 0.116 Uiso 1 1 calc R U . . .
C18 C 0.2605(3) 0.9707(3) 0.6072(2) 0.0783(12) Uani 1 1 d . . . . .
H18A H 0.2703 1.0310 0.6199 0.117 Uiso 1 1 calc R U . . .
H18B H 0.2588 0.9341 0.6448 0.117 Uiso 1 1 calc R U . . .
H18C H 0.1981 0.9653 0.5831 0.117 Uiso 1 1 calc R U . . .
C19 C 0.3113(2) 0.79700(16) 0.30648(12) 0.0393(6) Uani 1 1 d . . . . .
C20 C 0.2273(2) 0.82671(19) 0.27630(15) 0.0531(8) Uani 1 1 d . . . . .
H20 H 0.1651 0.8225 0.2952 0.064 Uiso 1 1 calc R U . . .
C21 C 0.2364(3) 0.8634(2) 0.21681(17) 0.0658(10) Uani 1 1 d . . . . .
H21 H 0.1795 0.8846 0.1949 0.079 Uiso 1 1 calc R U . . .
C22 C 0.3258(3) 0.8694(2) 0.18944(14) 0.0646(10) Uani 1 1 d . . . . .
H22 H 0.3297 0.8948 0.1489 0.077 Uiso 1 1 calc R U . . .
C23 C 0.4118(3) 0.83879(17) 0.22014(12) 0.0493(7) Uani 1 1 d . . . . .
H23 H 0.4739 0.8421 0.2011 0.059 Uiso 1 1 calc R U . . .
C24 C 0.4020(2) 0.80372(15) 0.27907(11) 0.0349(6) Uani 1 1 d . . . . .
C25 C 0.42482(19) 0.70383(15) 0.71187(11) 0.0340(6) Uani 1 1 d . . . . .
C26 C 0.4331(2) 0.66083(19) 0.76805(12) 0.0483(7) Uani 1 1 d . . . . .
H26 H 0.4951 0.6414 0.7843 0.058 Uiso 1 1 calc R U . . .
C27 C 0.3469(3) 0.6465(2) 0.80071(14) 0.0619(9) Uani 1 1 d . . . . .
H27 H 0.3504 0.6169 0.8399 0.074 Uiso 1 1 calc R U . . .
C28 C 0.2575(3) 0.6745(2) 0.77709(14) 0.0589(9) Uani 1 1 d . . . . .
H28 H 0.2000 0.6634 0.8000 0.071 Uiso 1 1 calc R U . . .
C29 C 0.2490(2) 0.71930(18) 0.71962(14) 0.0478(7) Uani 1 1 d . . . . .
H29 H 0.1871 0.7389 0.7032 0.057 Uiso 1 1 calc R U . . .
C30 C 0.3345(2) 0.73342(16) 0.68820(12) 0.0377(6) Uani 1 1 d . . . . .
C37 C 0.9215(3) 0.5968(3) 0.3122(3) 0.0906(15) Uani 1 1 d . . . . .
H37 H 0.9201 0.6267 0.2731 0.109 Uiso 1 1 calc R U . . .
C36 C 0.54882(17) 0.74273(14) 0.52772(10) 0.0273(5) Uani 1 1 d . . . . .
C35 C 0.63845(18) 0.72260(16) 0.55746(11) 0.0341(6) Uani 1 1 d . . . . .
H35 H 0.6412 0.7127 0.6016 0.041 Uiso 1 1 calc R U . . .
C34 C 0.72381(19) 0.71670(18) 0.52398(12) 0.0396(6) Uani 1 1 d . . . . .
H34 H 0.7845 0.7030 0.5451 0.048 Uiso 1 1 calc R U . . .
C33 C 0.72052(19) 0.73072(19) 0.46004(12) 0.0418(6) Uani 1 1 d . . . . .
H33 H 0.7789 0.7269 0.4368 0.050 Uiso 1 1 calc R U . . .
C32 C 0.63160(19) 0.75046(17) 0.42958(11) 0.0366(6) Uani 1 1 d . . . . .
H32 H 0.6297 0.7598 0.3854 0.044 Uiso 1 1 calc R U . . .
C31 C 0.54544(17) 0.75679(14) 0.46241(10) 0.0276(5) Uani 1 1 d . . . . .
C38 C 0.9417(3) 0.6407(3) 0.3671(3) 0.0928(15) Uani 1 1 d . . . . .
H38 H 0.9552 0.7008 0.3660 0.111 Uiso 1 1 calc R U . . .
C39 C 0.9426(3) 0.5981(3) 0.4233(2) 0.0834(13) Uani 1 1 d . . . . .
H39 H 0.9560 0.6290 0.4612 0.100 Uiso 1 1 calc R U . . .
C40 C 0.9246(3) 0.5123(3) 0.4254(2) 0.0802(12) Uani 1 1 d . . . . .
H40 H 0.9256 0.4830 0.4647 0.096 Uiso 1 1 calc R U . . .
C41 C 0.9048(3) 0.4677(3) 0.3703(2) 0.0749(11) Uani 1 1 d . . . . .
H41 H 0.8921 0.4074 0.3718 0.090 Uiso 1 1 calc R U . . .
C42 C 0.9032(3) 0.5092(3) 0.3136(2) 0.0786(11) Uani 1 1 d . . . . .
H42 H 0.8897 0.4782 0.2757 0.094 Uiso 1 1 calc R U . . .
C5 C 0.3292(2) 0.57073(19) 0.52691(12) 0.0454(7) Uani 1 1 d . . . . .
H5A H 0.3150 0.5088 0.5232 0.068 Uiso 1 1 calc R U . . .
H5B H 0.2855 0.5967 0.5575 0.068 Uiso 1 1 calc R U . . .
H5C H 0.3978 0.5789 0.5412 0.068 Uiso 1 1 calc R U . . .
C4 C 0.31231(17) 0.61369(17) 0.46317(11) 0.0336(5) Uani 1 1 d . . . . .
H4 H 0.3211 0.6774 0.4686 0.040 Uiso 1 1 calc R U . . .
C3 C 0.4741(2) 0.49403(17) 0.36376(13) 0.0416(6) Uani 1 1 d . . . . .
H3 H 0.5029 0.4434 0.3471 0.050 Uiso 1 1 calc R U . . .
N3_2 N 0.56925(17) 0.91386(13) 0.65817(10) 0.0384(5) Uani 1 1 d . . . . .
N4_2 N 0.43729(17) 0.94707(13) 0.60404(10) 0.0391(5) Uani 1 1 d . . . . .
C1_5 C 0.6525(14) 0.6780(14) -0.0205(8) 0.0697(13) Uani 0.477(8) 1 d . U P A 1
H1_5 H 0.7175 0.6921 -0.0320 0.084 Uiso 0.477(8) 1 calc R U P A 1
C2_5 C 0.5969(7) 0.6205(7) -0.0578(5) 0.0736(13) Uani 0.477(8) 1 d . U P A 1
H2_5 H 0.6223 0.5962 -0.0950 0.088 Uiso 0.477(8) 1 calc R U P A 1
C3_5 C 0.5010(8) 0.5999(8) -0.0380(5) 0.0783(14) Uani 0.477(8) 1 d . U P A 1
H3_5 H 0.4612 0.5598 -0.0610 0.094 Uiso 0.477(8) 1 calc R U P A 1
C4_5 C 0.4650(8) 0.6413(8) 0.0180(7) 0.0771(13) Uani 0.477(8) 1 d . U P A 1
H4_5 H 0.3994 0.6306 0.0300 0.092 Uiso 0.477(8) 1 calc R U P A 1
C5_5 C 0.5229(9) 0.6950(7) 0.0539(5) 0.0735(13) Uani 0.477(8) 1 d . U P A 1
H5_5 H 0.5008 0.7185 0.0923 0.088 Uiso 0.477(8) 1 calc R U P A 1
C6_5 C 0.6151(8) 0.7140(10) 0.0321(8) 0.0723(13) Uani 0.477(8) 1 d . U P A 1
H6_5 H 0.6546 0.7544 0.0551 0.087 Uiso 0.477(8) 1 calc R U P A 1
C11_5 C 0.6385(12) 0.6752(13) -0.0303(7) 0.0701(13) Uani 0.523(8) 1 d . U P A 2
H11_5 H 0.6931 0.6813 -0.0567 0.084 Uiso 0.523(8) 1 calc R U P A 2
C12_5 C 0.5568(7) 0.6317(7) -0.0519(5) 0.0755(12) Uani 0.523(8) 1 d . U P A 2
H12_5 H 0.5566 0.6031 -0.0915 0.091 Uiso 0.523(8) 1 calc R U P A 2
C13_5 C 0.4737(7) 0.6299(7) -0.0153(6) 0.0770(13) Uani 0.523(8) 1 d . U P A 2
H13_5 H 0.4155 0.6012 -0.0296 0.092 Uiso 0.523(8) 1 calc R U P A 2
C14_5 C 0.4783(8) 0.6704(8) 0.0418(5) 0.0745(13) Uani 0.523(8) 1 d . U P A 2
H14_5 H 0.4208 0.6710 0.0660 0.089 Uiso 0.523(8) 1 calc R U P A 2
C15_5 C 0.5597(7) 0.7095(6) 0.0658(5) 0.0710(13) Uani 0.523(8) 1 d . U P A 2
H15_5 H 0.5592 0.7355 0.1062 0.085 Uiso 0.523(8) 1 calc R U P A 2
C16_5 C 0.6429(7) 0.7115(9) 0.0317(7) 0.0699(13) Uani 0.523(8) 1 d . U P A 2
H16_5 H 0.7019 0.7363 0.0485 0.084 Uiso 0.523(8) 1 calc R U P A 2

loop_
_atom_site_aniso_label
_atom_site_aniso_U_11
_atom_site_aniso_U_22
_atom_site_aniso_U_33
_atom_site_aniso_U_23
_atom_site_aniso_U_13
_atom_site_aniso_U_12
O5 0.0320(9) 0.0303(9) 0.0303(8) 0.0007(7) 0.0039(7) 0.0078(7)
O3 0.0420(10) 0.0275(9) 0.0292(8) 0.0011(7) 0.0091(7) -0.0030(7)
N1 0.0301(11) 0.0293(11) 0.0346(11) 0.0033(8) -0.0034(8) -0.0035(8)
B1 0.0304(14) 0.0306(14) 0.0310(14) 0.0049(11) 0.0044(11) 0.0015(11)
C1 0.0245(12) 0.0337(13) 0.0301(12) 0.0000(10) -0.0028(9) 0.0002(10)
O1 0.0322(9) 0.0397(10) 0.0440(10) 0.0099(8) 0.0001(8) 0.0062(8)
O6 0.0349(9) 0.0367(10) 0.0294(8) -0.0056(7) 0.0060(7) -0.0091(7)
O4 0.0420(10) 0.0410(10) 0.0438(10) 0.0096(8) 0.0133(8) 0.0029(8)
N2 0.0328(11) 0.0316(11) 0.0375(11) -0.0030(9) -0.0021(9) 0.0031(9)
B2 0.0342(15) 0.0309(14) 0.0319(14) -0.0009(11) 0.0085(11) -0.0004(12)
O2 0.0387(10) 0.0343(9) 0.0287(8) 0.0049(7) 0.0029(7) 0.0001(7)
C2 0.0423(15) 0.0273(13) 0.0473(15) 0.0021(11) -0.0075(12) -0.0050(11)
C6 0.0350(15) 0.0616(19) 0.0402(15) 0.0049(13) 0.0011(11) -0.0063(13)
C7 0.0406(15) 0.0439(16) 0.0419(14) -0.0015(12) 0.0081(12) 0.0089(12)
C8 0.063(2) 0.072(2) 0.0407(16) -0.0002(15) 0.0035(14) 0.0192(17)
C9 0.0394(16) 0.066(2) 0.0548(18) -0.0059(15) 0.0057(13) 0.0116(14)
C10 0.0433(14) 0.0287(13) 0.0281(12) 0.0006(10) 0.0076(10) 0.0027(11)
C11 0.074(2) 0.0271(14) 0.0432(15) -0.0055(11) -0.0030(14) -0.0018(13)
C12 0.074(2) 0.0235(13) 0.0538(17) -0.0045(12) 0.0047(15) 0.0046(13)
C13 0.0476(16) 0.0353(14) 0.0399(14) -0.0016(11) -0.0030(12) -0.0004(12)
C14 0.068(2) 0.058(2) 0.0465(17) -0.0063(14) -0.0099(15) 0.0053(16)
C15 0.0485(17) 0.0445(17) 0.0614(19) -0.0028(14) -0.0027(14) -0.0086(14)
C16 0.0496(17) 0.0362(15) 0.0499(16) 0.0028(12) 0.0097(13) 0.0102(13)
C17 0.084(3) 0.072(2) 0.074(2) 0.032(2) -0.025(2) -0.016(2)
C18 0.062(2) 0.080(3) 0.093(3) -0.030(2) 0.007(2) 0.030(2)
C19 0.0487(16) 0.0253(13) 0.0432(14) 0.0005(11) -0.0123(12) 0.0019(11)
C20 0.0548(18) 0.0376(16) 0.0655(19) -0.0005(14) -0.0222(15) 0.0075(13)
C21 0.089(3) 0.0424(18) 0.064(2) 0.0017(16) -0.040(2) 0.0126(18)
C22 0.118(3) 0.0353(16) 0.0383(16) 0.0031(13) -0.0280(19) 0.0027(18)
C23 0.086(2) 0.0308(14) 0.0305(13) -0.0005(11) -0.0054(14) -0.0036(14)
C24 0.0489(16) 0.0233(12) 0.0322(12) -0.0008(10) -0.0052(11) -0.0016(11)
C25 0.0458(15) 0.0250(12) 0.0319(12) -0.0063(10) 0.0099(11) -0.0091(11)
C26 0.0638(19) 0.0462(17) 0.0351(14) 0.0044(12) 0.0037(13) -0.0237(14)
C27 0.077(2) 0.071(2) 0.0378(16) 0.0070(15) 0.0104(16) -0.0313(19)
C28 0.073(2) 0.059(2) 0.0469(17) -0.0055(15) 0.0331(17) -0.0274(17)
C29 0.0519(17) 0.0404(16) 0.0522(17) -0.0088(13) 0.0204(14) -0.0089(13)
C30 0.0505(16) 0.0287(13) 0.0349(13) -0.0054(10) 0.0184(12) -0.0097(12)
C37 0.058(2) 0.092(3) 0.122(4) 0.060(3) 0.005(2) 0.015(2)
C36 0.0323(13) 0.0198(11) 0.0303(11) -0.0048(9) 0.0067(10) -0.0068(9)
C35 0.0393(14) 0.0348(13) 0.0280(12) -0.0025(10) -0.0011(10) -0.0079(11)
C34 0.0324(14) 0.0462(16) 0.0400(14) -0.0018(12) -0.0037(11) 0.0017(12)
C33 0.0316(14) 0.0541(17) 0.0401(14) -0.0032(12) 0.0080(11) 0.0053(12)
C32 0.0399(14) 0.0417(15) 0.0284(12) -0.0010(11) 0.0063(11) 0.0032(12)
C31 0.0315(13) 0.0200(11) 0.0313(12) -0.0022(9) 0.0021(10) 0.0004(9)
C38 0.051(2) 0.060(3) 0.169(5) 0.032(3) 0.018(3) 0.0103(19)
C39 0.042(2) 0.089(3) 0.120(4) -0.019(3) 0.021(2) 0.004(2)
C40 0.061(2) 0.094(3) 0.088(3) 0.029(3) 0.028(2) 0.004(2)
C41 0.060(2) 0.058(2) 0.109(3) 0.018(2) 0.020(2) 0.0060(18)
C42 0.055(2) 0.091(3) 0.090(3) 0.011(2) 0.0064(19) 0.014(2)
C5 0.0482(16) 0.0503(17) 0.0372(14) 0.0091(12) -0.0039(12) -0.0100(13)
C4 0.0310(13) 0.0366(14) 0.0332(12) 0.0035(10) 0.0019(10) -0.0048(11)
C3 0.0412(15) 0.0298(14) 0.0531(16) -0.0066(12) -0.0104(13) 0.0030(11)
N3_2 0.0538(14) 0.0280(11) 0.0334(11) -0.0034(9) 0.0014(10) -0.0028(10)
N4_2 0.0518(14) 0.0285(11) 0.0375(11) -0.0021(9) 0.0085(10) 0.0048(10)
C1_5 0.054(3) 0.077(2) 0.079(3) 0.018(2) 0.006(2) -0.003(2)
C2_5 0.054(3) 0.088(3) 0.079(3) 0.015(2) 0.001(2) 0.001(3)
C3_5 0.054(3) 0.094(3) 0.087(3) 0.008(3) 0.000(3) -0.003(3)
C4_5 0.054(2) 0.092(3) 0.085(3) 0.008(2) 0.004(2) -0.005(2)
C5_5 0.054(3) 0.083(3) 0.084(3) 0.013(2) 0.003(2) -0.003(2)
C6_5 0.056(3) 0.078(2) 0.084(2) 0.013(2) 0.007(3) -0.004(3)
C11_5 0.054(3) 0.078(2) 0.078(3) 0.019(2) 0.008(2) -0.004(2)
C12_5 0.057(3) 0.091(3) 0.078(2) 0.014(2) 0.002(2) -0.005(2)
C13_5 0.054(3) 0.095(3) 0.082(3) 0.007(2) 0.000(2) -0.004(2)
C14_5 0.054(3) 0.086(3) 0.083(3) 0.009(2) 0.003(2) -0.005(2)
C15_5 0.055(3) 0.078(3) 0.081(3) 0.013(2) 0.003(2) -0.003(2)
C16_5 0.053(3) 0.075(2) 0.082(2) 0.015(2) 0.002(3) -0.004(3)

loop_
_atom_type_symbol
_atom_type_description
_atom_type_scat_dispersion_real
_atom_type_scat_dispersion_imag
_atom_type_scat_source
C C 0.0033 0.0016 'International Tables Vol C Tables 4.2.6.8 and 6.1.1.4'
H H 0.0000 0.0000 'International Tables Vol C Tables 4.2.6.8 and 6.1.1.4'
B B 0.0013 0.0007 'International Tables Vol C Tables 4.2.6.8 and 6.1.1.4'
N N 0.0061 0.0033 'International Tables Vol C Tables 4.2.6.8 and 6.1.1.4'
O O 0.0106 0.0060 'International Tables Vol C Tables 4.2.6.8 and 6.1.1.4'

loop_
_geom_angle_atom_site_label_1
_geom_angle_atom_site_label_2
_geom_angle_atom_site_label_3
_geom_angle
C31 O5 B1 121.25(18)
C25 O3 B2 106.56(19)
C1 N1 C2 109.8(2)
C1 N1 C4 125.8(2)
C2 N1 C4 124.3(2)
O5 B1 O1 107.8(2)
O5 B1 O2 114.0(2)
O1 B1 O2 104.82(18)
O5 B1 C1 110.16(19)
O1 B1 C1 109.1(2)
O2 B1 C1 110.6(2)
N1 C1 N2 105.8(2)
N1 C1 B1 123.2(2)
N2 C1 B1 130.9(2)
C19 O1 B1 106.83(19)
C36 O6 B2 124.37(19)
C30 O4 B2 106.6(2)
C1 N2 C3 109.6(2)
C1 N2 C7 126.5(2)
C3 N2 C7 123.9(2)
O6 B2 O4 106.5(2)
O6 B2 O3 115.7(2)
O4 B2 O3 104.62(19)
O6 B2 C10 111.2(2)
O4 B2 C10 108.6(2)
O3 B2 C10 109.7(2)
C24 O2 B1 106.32(19)
C3 C2 N1 107.3(2)
C3 C2 H2 126.4
N1 C2 H2 126.4
C4 C6 H6A 109.5
C4 C6 H6B 109.5
H6A C6 H6B 109.5
C4 C6 H6C 109.5
H6A C6 H6C 109.5
H6B C6 H6C 109.5
N2 C7 C8 109.6(2)
N2 C7 C9 110.3(2)
C8 C7 C9 112.7(2)
N2 C7 H7 108.0
C8 C7 H7 108.0
C9 C7 H7 108.0
C7 C8 H8A 109.5
C7 C8 H8B 109.5
H8A C8 H8B 109.5
C7 C8 H8C 109.5
H8A C8 H8C 109.5
H8B C8 H8C 109.5
C7 C9 H9A 109.5
C7 C9 H9B 109.5
H9A C9 H9B 109.5
C7 C9 H9C 109.5
H9A C9 H9C 109.5
H9B C9 H9C 109.5
N3_2 C10 N4_2 106.0(2)
N3_2 C10 B2 131.2(2)
N4_2 C10 B2 122.5(2)
C12 C11 N3_2 107.2(3)
C12 C11 H11 126.4
N3_2 C11 H11 126.4
C11 C12 N4_2 107.6(2)
C11 C12 H12 126.2
N4_2 C12 H12 126.2
N3_2 C13 C14 110.6(2)
N3_2 C13 C15 109.8(2)
C14 C13 C15 112.0(2)
N3_2 C13 H13 108.1
C14 C13 H13 108.1
C15 C13 H13 108.1
C13 C14 H14A 109.5
C13 C14 H14B 109.5
H14A C14 H14B 109.5
C13 C14 H14C 109.5
H14A C14 H14C 109.5
H14B C14 H14C 109.5
C13 C15 H15A 109.5
C13 C15 H15B 109.5
H15A C15 H15B 109.5
C13 C15 H15C 109.5
H15A C15 H15C 109.5
H15B C15 H15C 109.5
N4_2 C16 C18 109.1(2)
N4_2 C16 C17 110.6(2)
C18 C16 C17 112.6(3)
N4_2 C16 H16 108.1
C18 C16 H16 108.1
C17 C16 H16 108.1
C16 C17 H17A 109.5
C16 C17 H17B 109.5
H17A C17 H17B 109.5
C16 C17 H17C 109.5
H17A C17 H17C 109.5
H17B C17 H17C 109.5
C16 C18 H18A 109.5
C16 C18 H18B 109.5
H18A C18 H18B 109.5
C16 C18 H18C 109.5
H18A C18 H18C 109.5
H18B C18 H18C 109.5
O1 C19 C20 127.7(3)
O1 C19 C24 111.1(2)
C20 C19 C24 121.2(3)
C19 C20 C21 117.6(3)
C19 C20 H20 121.2
C21 C20 H20 121.2
C22 C21 C20 121.3(3)
C22 C21 H21 119.3
C20 C21 H21 119.3
C21 C22 C23 121.2(3)
C21 C22 H22 119.4
C23 C22 H22 119.4
C24 C23 C22 117.0(3)
C24 C23 H23 121.5
C22 C23 H23 121.5
O2 C24 C23 127.6(3)
O2 C24 C19 110.7(2)
C23 C24 C19 121.7(3)
O3 C25 C26 127.8(3)
O3 C25 C30 110.6(2)
C26 C25 C30 121.5(2)
C25 C26 C27 117.6(3)
C25 C26 H26 121.2
C27 C26 H26 121.2
C28 C27 C26 121.1(3)
C28 C27 H27 119.5
C26 C27 H27 119.5
C27 C28 C29 121.4(3)
C27 C28 H28 119.3
C29 C28 H28 119.3
C30 C29 C28 116.9(3)
C30 C29 H29 121.5
C28 C29 H29 121.5
O4 C30 C29 127.3(3)
O4 C30 C25 111.2(2)
C29 C30 C25 121.5(3)
C38 C37 C42 119.9(4)
C38 C37 H37 120.0
C42 C37 H37 120.0
O6 C36 C35 123.6(2)
O6 C36 C31 117.3(2)
C35 C36 C31 119.0(2)
C34 C35 C36 121.3(2)
C34 C35 H35 119.4
C36 C35 H35 119.4
C33 C34 C35 119.8(2)
C33 C34 H34 120.1
C35 C34 H34 120.1
C34 C33 C32 119.7(2)
C34 C33 H33 120.1
C32 C33 H33 120.1
C31 C32 C33 121.3(2)
C31 C32 H32 119.4
C33 C32 H32 119.4
O5 C31 C32 122.5(2)
O5 C31 C36 118.5(2)
C32 C31 C36 119.0(2)
C39 C38 C37 120.1(4)
C39 C38 H38 119.9
C37 C38 H38 119.9
C40 C39 C38 120.6(5)
C40 C39 H39 119.7
C38 C39 H39 119.7
C39 C40 C41 119.6(4)
C39 C40 H40 120.2
C41 C40 H40 120.2
C42 C41 C40 120.7(4)
C42 C41 H41 119.6
C40 C41 H41 119.6
C41 C42 C37 119.0(5)
C41 C42 H42 120.5
C37 C42 H42 120.5
C4 C5 H5A 109.5
C4 C5 H5B 109.5
H5A C5 H5B 109.5
C4 C5 H5C 109.5
H5A C5 H5C 109.5
H5B C5 H5C 109.5
N1 C4 C5 110.1(2)
N1 C4 C6 109.1(2)
C5 C4 C6 112.6(2)
N1 C4 H4 108.3
C5 C4 H4 108.3
C6 C4 H4 108.3
C2 C3 N2 107.4(2)
C2 C3 H3 126.3
N2 C3 H3 126.3
C10 N3_2 C11 110.0(2)
C10 N3_2 C13 128.1(2)
C11 N3_2 C13 121.8(2)
C10 N4_2 C12 109.2(2)
C10 N4_2 C16 126.5(2)
C12 N4_2 C16 124.3(2)
C6_5 C1_5 C2_5 121.1(17)
C6_5 C1_5 H1_5 119.4
C2_5 C1_5 H1_5 119.4
C1_5 C2_5 C3_5 117.4(13)
C1_5 C2_5 H2_5 121.3
C3_5 C2_5 H2_5 121.3
C2_5 C3_5 C4_5 118.8(10)
C2_5 C3_5 H3_5 120.6
C4_5 C3_5 H3_5 120.6
C5_5 C4_5 C3_5 121.6(10)
C5_5 C4_5 H4_5 119.2
C3_5 C4_5 H4_5 119.2
C4_5 C5_5 C6_5 117.2(11)
C4_5 C5_5 H5_5 121.4
C6_5 C5_5 H5_5 121.4
C1_5 C6_5 C5_5 123.7(16)
C1_5 C6_5 H6_5 118.2
C5_5 C6_5 H6_5 118.2
C12_5 C11_5 C16_5 120.8(15)
C12_5 C11_5 H11_5 119.6
C16_5 C11_5 H11_5 119.6
C11_5 C12_5 C13_5 119.2(12)
C11_5 C12_5 H12_5 120.4
C13_5 C12_5 H12_5 120.4
C14_5 C13_5 C12_5 118.2(9)
C14_5 C13_5 H13_5 120.9
C12_5 C13_5 H13_5 120.9
C15_5 C14_5 C13_5 123.8(9)
C15_5 C14_5 H14_5 118.1
C13_5 C14_5 H14_5 118.1
C14_5 C15_5 C16_5 119.7(10)
C14_5 C15_5 H15_5 120.2
C16_5 C15_5 H15_5 120.2
C15_5 C16_5 C11_5 118.0(12)
C15_5 C16_5 H16_5 121.0
C11_5 C16_5 H16_5 121.0

loop_
_geom_bond_atom_site_label_1
_geom_bond_atom_site_label_2
_geom_bond_distance
O5 C31 1.361(3)
O5 B1 1.446(3)
O3 C25 1.359(3)
O3 B2 1.495(3)
N1 C1 1.352(3)
N1 C2 1.375(3)
N1 C4 1.480(3)
B1 O1 1.481(3)
B1 O2 1.495(3)
B1 C1 1.652(4)
C1 N2 1.353(3)
O1 C19 1.358(3)
O6 C36 1.356(3)
O6 B2 1.440(3)
O4 C30 1.357(3)
O4 B2 1.488(3)
N2 C3 1.376(3)
N2 C7 1.482(3)
B2 C10 1.665(4)
O2 C24 1.365(3)
C2 C3 1.337(4)
C2 H2 0.9500
C6 C4 1.528(3)
C6 H6A 0.9800
C6 H6B 0.9800
C6 H6C 0.9800
C7 C8 1.520(4)
C7 C9 1.520(4)
C7 H7 1.0000
C8 H8A 0.9800
C8 H8B 0.9800
C8 H8C 0.9800
C9 H9A 0.9800
C9 H9B 0.9800
C9 H9C 0.9800
C10 N3_2 1.351(3)
C10 N4_2 1.356(3)
C11 C12 1.336(4)
C11 N3_2 1.380(3)
C11 H11 0.9500
C12 N4_2 1.387(3)
C12 H12 0.9500
C13 N3_2 1.495(3)
C13 C14 1.514(4)
C13 C15 1.515(4)
C13 H13 1.0000
C14 H14A 0.9800
C14 H14B 0.9800
C14 H14C 0.9800
C15 H15A 0.9800
C15 H15B 0.9800
C15 H15C 0.9800
C16 N4_2 1.472(4)
C16 C18 1.517(4)
C16 C17 1.530(4)
C16 H16 1.0000
C17 H17A 0.9800
C17 H17B 0.9800
C17 H17C 0.9800
C18 H18A 0.9800
C18 H18B 0.9800
C18 H18C 0.9800
C19 C20 1.371(4)
C19 C24 1.386(4)
C20 C21 1.395(5)
C20 H20 0.9500
C21 C22 1.367(5)
C21 H21 0.9500
C22 C23 1.403(5)
C22 H22 0.9500
C23 C24 1.375(4)
C23 H23 0.9500
C25 C26 1.368(4)
C25 C30 1.390(4)
C26 C27 1.399(4)
C26 H26 0.9500
C27 C28 1.371(5)
C27 H27 0.9500
C28 C29 1.406(4)
C28 H28 0.9500
C29 C30 1.377(4)
C29 H29 0.9500
C37 C38 1.370(7)
C37 C42 1.381(6)
C37 H37 0.9500
C36 C35 1.390(3)
C36 C31 1.404(3)
C35 C34 1.384(4)
C35 H35 0.9500
C34 C33 1.375(4)
C34 H34 0.9500
C33 C32 1.387(4)
C33 H33 0.9500
C32 C31 1.387(3)
C32 H32 0.9500
C38 C39 1.363(6)
C38 H38 0.9500
C39 C40 1.352(6)
C39 H39 0.9500
C40 C41 1.379(6)
C40 H40 0.9500
C41 C42 1.364(6)
C41 H41 0.9500
C42 H42 0.9500
C5 C4 1.520(3)
C5 H5A 0.9800
C5 H5B 0.9800
C5 H5C 0.9800
C4 H4 1.0000
C3 H3 0.9500
C1_5 C6_5 1.36(3)
C1_5 C2_5 1.398(19)
C1_5 H1_5 0.9500
C2_5 C3_5 1.419(13)
C2_5 H2_5 0.9500
C3_5 C4_5 1.451(15)
C3_5 H3_5 0.9500
C4_5 C5_5 1.362(14)
C4_5 H4_5 0.9500
C5_5 C6_5 1.382(15)
C5_5 H5_5 0.9500
C6_5 H6_5 0.9500
C11_5 C12_5 1.366(16)
C11_5 C16_5 1.43(2)
C11_5 H11_5 0.9500
C12_5 C13_5 1.392(13)
C12_5 H12_5 0.9500
C13_5 C14_5 1.365(13)
C13_5 H13_5 0.9500
C14_5 C15_5 1.348(12)
C14_5 H14_5 0.9500
C15_5 C16_5 1.363(14)
C15_5 H15_5 0.9500
C16_5 H16_5 0.9500

loop_
_geom_torsion_atom_site_label_1
_geom_torsion_atom_site_label_2
_geom_torsion_atom_site_label_3
_geom_torsion_atom_site_label_4
_geom_torsion
C31 O5 B1 O1 167.43(18)
C31 O5 B1 O2 -76.6(3)
C31 O5 B1 C1 48.4(3)
C2 N1 C1 N2 -0.5(2)
C4 N1 C1 N2 -177.89(19)
C2 N1 C1 B1 176.4(2)
C4 N1 C1 B1 -1.0(3)
O5 B1 C1 N1 65.6(3)
O1 B1 C1 N1 -52.6(3)
O2 B1 C1 N1 -167.44(19)
O5 B1 C1 N2 -118.4(3)
O1 B1 C1 N2 123.4(2)
O2 B1 C1 N2 8.6(3)
O5 B1 O1 C19 125.5(2)
O2 B1 O1 C19 3.7(2)
C1 B1 O1 C19 -114.8(2)
N1 C1 N2 C3 0.6(2)
B1 C1 N2 C3 -176.0(2)
N1 C1 N2 C7 -179.4(2)
B1 C1 N2 C7 4.0(4)
C36 O6 B2 O4 175.40(19)
C36 O6 B2 O3 -68.8(3)
C36 O6 B2 C10 57.3(3)
C30 O4 B2 O6 128.6(2)
C30 O4 B2 O3 5.6(2)
C30 O4 B2 C10 -111.5(2)
C25 O3 B2 O6 -123.0(2)
C25 O3 B2 O4 -6.2(2)
C25 O3 B2 C10 110.2(2)
O5 B1 O2 C24 -122.3(2)
O1 B1 O2 C24 -4.6(2)
C1 B1 O2 C24 112.9(2)
C1 N1 C2 C3 0.2(3)
C4 N1 C2 C3 177.6(2)
C1 N2 C7 C8 -103.2(3)
C3 N2 C7 C8 76.8(3)
C1 N2 C7 C9 132.1(3)
C3 N2 C7 C9 -47.9(3)
O6 B2 C10 N3_2 -110.8(3)
O4 B2 C10 N3_2 132.3(3)
O3 B2 C10 N3_2 18.5(4)
O6 B2 C10 N4_2 76.0(3)
O4 B2 C10 N4_2 -40.8(3)
O3 B2 C10 N4_2 -154.7(2)
N3_2 C11 C12 N4_2 -0.5(3)
B1 O1 C19 C20 179.6(3)
B1 O1 C19 C24 -1.5(3)
O1 C19 C20 C21 179.3(3)
C24 C19 C20 C21 0.4(4)
C19 C20 C21 C22 0.1(5)
C20 C21 C22 C23 0.1(5)
C21 C22 C23 C24 -0.9(4)
B1 O2 C24 C23 -177.5(2)
B1 O2 C24 C19 3.9(3)
C22 C23 C24 O2 -177.0(2)
C22 C23 C24 C19 1.4(4)
O1 C19 C24 O2 -1.6(3)
C20 C19 C24 O2 177.4(2)
O1 C19 C24 C23 179.7(2)
C20 C19 C24 C23 -1.3(4)
B2 O3 C25 C26 -175.1(3)
B2 O3 C25 C30 4.6(2)
O3 C25 C26 C27 -179.6(2)
C30 C25 C26 C27 0.8(4)
C25 C26 C27 C28 0.1(5)
C26 C27 C28 C29 -0.7(5)
C27 C28 C29 C30 0.2(4)
B2 O4 C30 C29 176.9(3)
B2 O4 C30 C25 -3.1(3)
C28 C29 C30 O4 -179.3(3)
C28 C29 C30 C25 0.7(4)
O3 C25 C30 O4 -1.0(3)
C26 C25 C30 O4 178.7(2)
O3 C25 C30 C29 179.0(2)
C26 C25 C30 C29 -1.3(4)
B2 O6 C36 C35 38.0(3)
B2 O6 C36 C31 -145.4(2)
O6 C36 C35 C34 176.9(2)
C31 C36 C35 C34 0.3(3)
C36 C35 C34 C33 -0.2(4)
C35 C34 C33 C32 -0.2(4)
C34 C33 C32 C31 0.3(4)
B1 O5 C31 C32 45.7(3)
B1 O5 C31 C36 -135.9(2)
C33 C32 C31 O5 178.3(2)
C33 C32 C31 C36 -0.1(4)
O6 C36 C31 O5 4.6(3)
C35 C36 C31 O5 -178.7(2)
O6 C36 C31 C32 -176.9(2)
C35 C36 C31 C32 -0.2(3)
C42 C37 C38 C39 -0.8(6)
C37 C38 C39 C40 0.7(6)
C38 C39 C40 C41 -0.3(6)
C39 C40 C41 C42 0.0(6)
C40 C41 C42 C37 -0.2(6)
C38 C37 C42 C41 0.6(6)
C1 N1 C4 C5 -134.1(2)
C2 N1 C4 C5 48.9(3)
C1 N1 C4 C6 101.9(3)
C2 N1 C4 C6 -75.2(3)
N1 C2 C3 N2 0.2(3)
C1 N2 C3 C2 -0.5(3)
C7 N2 C3 C2 179.5(2)
N4_2 C10 N3_2 C11 1.1(3)
B2 C10 N3_2 C11 -173.0(2)
N4_2 C10 N3_2 C13 -174.3(2)
B2 C10 N3_2 C13 11.6(4)
C12 C11 N3_2 C10 -0.4(3)
C12 C11 N3_2 C13 175.4(2)
C14 C13 N3_2 C10 -126.6(3)
C15 C13 N3_2 C10 109.4(3)
C14 C13 N3_2 C11 58.5(3)
C15 C13 N3_2 C11 -65.5(3)
N3_2 C10 N4_2 C12 -1.3(3)
B2 C10 N4_2 C12 173.3(2)
N3_2 C10 N4_2 C16 -179.9(2)
B2 C10 N4_2 C16 -5.2(4)
C11 C12 N4_2 C10 1.1(3)
C11 C12 N4_2 C16 179.8(2)
C18 C16 N4_2 C10 107.4(3)
C17 C16 N4_2 C10 -128.2(3)
C18 C16 N4_2 C12 -71.0(3)
C17 C16 N4_2 C12 53.4(4)
C6_5 C1_5 C2_5 C3_5 -1(2)
C1_5 C2_5 C3_5 C4_5 2.0(15)
C2_5 C3_5 C4_5 C5_5 -4.0(15)
C3_5 C4_5 C5_5 C6_5 4.9(15)
C2_5 C1_5 C6_5 C5_5 2(3)
C4_5 C5_5 C6_5 C1_5 -4(2)
C16_5 C11_5 C12_5 C13_5 6(2)
C11_5 C12_5 C13_5 C14_5 -1.4(15)
C12_5 C13_5 C14_5 C15_5 -2.5(14)
C13_5 C14_5 C15_5 C16_5 1.5(14)
C14_5 C15_5 C16_5 C11_5 3.0(17)
C12_5 C11_5 C16_5 C15_5 -7(2)
